data_7242897
loop_
_publ_author_name
'Yano, Kanae'
'Nishimura, Ryo'
'Hattori, Yohei'
'Morimoto, Masakazu'
'Sugiyama, Haruki'
'Kamitanaka, Takashi'
'Yokojima, Satoshi'
'Nakamura, Shinichio'
'Uchida, Kingo'

_publ_section_title
;
 Photoinduced topographical surface changes and photoresponse of the
 crystals of 7-methoxycoumarin
;
_journal_issue 34
_journal_name_full CrystEngComm
_journal_page_first 5780
_journal_page_last 5787
_journal_paper_doi 10.1039/D1CE00444A
_journal_volume 23
_journal_year 2021
_chemical_formula_sum 'C10 H8 O3'
_chemical_formula_weight 176.16
_space_group_crystal_system triclinic
_space_group_IT_number 2
_space_group_name_Hall '-P 1'
_space_group_name_H-M_alt 'P -1'
_atom_sites_solution_hydrogens geom
_audit_update_record
;
2021-04-01 deposited with the CCDC.	2021-05-17 downloaded from the CCDC.
;
_cell_angle_alpha 108.1891(15)
_cell_angle_beta 95.2297(15)
_cell_angle_gamma 95.2045(15)
_cell_formula_units_Z 4
_cell_length_a 6.8137(3)
_cell_length_b 10.6684(5)
_cell_length_c 12.4313(6)
_cell_measurement_reflns_used 264
_cell_measurement_temperature 298.(2)
_cell_measurement_theta_max 25.0760
_cell_measurement_theta_min 3.2726
_cell_volume 848.11(7)
_computing_cell_refinement 'APEX3 v2015.9-0 (Bruker AXS)'
_computing_structure_refinement 'SHELXL-2014/7 (Sheldrick, 2014)'
_diffrn_ambient_temperature 298.(2)
_diffrn_measured_fraction_theta_full 0.994
_diffrn_measured_fraction_theta_max 0.994
_diffrn_measurement_device_type 'Bruker D8 goniometer'
_diffrn_radiation_type MoKa
_diffrn_radiation_wavelength 0.71073
_diffrn_reflns_av_R_equivalents 0.0653
_diffrn_reflns_av_unetI/netI 0.0578
_diffrn_reflns_limit_h_max 8
_diffrn_reflns_limit_h_min -8
_diffrn_reflns_limit_k_max 12
_diffrn_reflns_limit_k_min -12
_diffrn_reflns_limit_l_max 14
_diffrn_reflns_limit_l_min -14
_diffrn_reflns_number 44444
_diffrn_reflns_theta_full 25.24
_diffrn_reflns_theta_max 25.24
_diffrn_reflns_theta_min 2.20
_exptl_absorpt_coefficient_mu 0.103
_exptl_absorpt_correction_T_max 0.99
_exptl_absorpt_correction_T_min 0.96
_exptl_absorpt_correction_type multi-scan
_exptl_absorpt_process_details 'SADABS V2014/5 (Bruker AXS Inc.)'
_exptl_crystal_colour colourless
_exptl_crystal_density_diffrn 1.380
_exptl_crystal_density_method 'not measured'
_exptl_crystal_description block
_exptl_crystal_F_000 368
_exptl_crystal_size_max 0.207
_exptl_crystal_size_mid 0.154
_exptl_crystal_size_min 0.092
_refine_diff_density_max 0.447
_refine_diff_density_min -0.536
_refine_ls_extinction_method none
_refine_ls_goodness_of_fit_ref 1.114
_refine_ls_hydrogen_treatment constr
_refine_ls_matrix_type full
_refine_ls_number_parameters 237
_refine_ls_number_reflns 3053
_refine_ls_number_restraints 0
_refine_ls_restrained_S_all 1.114
_refine_ls_R_factor_all 0.0868
_refine_ls_R_factor_gt 0.0627
_refine_ls_shift/su_max 0.000
_refine_ls_shift/su_mean 0.000
_refine_ls_structure_factor_coef Fsqd
_refine_ls_weighting_details 'w=1/[\s^2^(Fo^2^)+(0.0719P)^2^+0.1707P] where P=(Fo^2^+2Fc^2^)/3'
_refine_ls_weighting_scheme calc
_refine_ls_wR_factor_gt 0.1386
_refine_ls_wR_factor_ref 0.1625
_reflns_number_gt 2094
_reflns_number_total 3053
_reflns_threshold_expression 'I > 2\s(I)'
_cod_data_source_file d1ce00444a9.cif
_cod_data_source_block uch117_7MeO_rt
_cod_depositor_comments 'Adding full bibliography for 7242895--7242898.cif.'
_cod_database_code 7242897

loop_
_space_group_symop_operation_xyz
'x, y, z'
'-x, -y, -z'

loop_
_atom_site_type_symbol
_atom_site_label
_atom_site_fract_x
_atom_site_fract_y
_atom_site_fract_z
_atom_site_U_iso_or_equiv
_atom_site_adp_type
_atom_site_calc_flag
_atom_site_refinement_flags_adp
_atom_site_refinement_flags_occupancy
_atom_site_refinement_flags_posn
_atom_site_occupancy
_atom_site_disorder_assembly
_atom_site_disorder_group
C C1 0.1406(4) 0.2207(3) 1.0334(2) 0.0750(7) Uani d . . . 1 . .
C C2 0.3241(4) 0.1704(3) 1.0519(2) 0.0771(7) Uani d . . . 1 . .
H H2 0.3333 0.117 1.0982 0.092 Uiso calc U . R 1 . .
C C3 0.4827(3) 0.1991(3) 1.00360(19) 0.0701(6) Uani d . . . 1 . .
H H3 0.5999 0.1645 1.0162 0.084 Uiso calc U . R 1 . .
C C4 0.4744(3) 0.2819(2) 0.93321(16) 0.0546(5) Uani d . . . 1 . .
C C5 0.6331(3) 0.3183(2) 0.88028(19) 0.0656(6) Uani d . . . 1 . .
H H5 0.7542 0.2867 0.8897 0.079 Uiso calc U . R 1 . .
C C6 0.6125(3) 0.3990(2) 0.8153(2) 0.0666(6) Uani d . . . 1 . .
H H6 0.7191 0.4221 0.7806 0.08 Uiso calc U . R 1 . .
C C7 0.4325(3) 0.4473(2) 0.80039(18) 0.0598(5) Uani d . . . 1 . .
C C8 0.2740(3) 0.4140(2) 0.85129(17) 0.0574(5) Uani d . . . 1 . .
H H8 0.1533 0.446 0.8418 0.069 Uiso calc U . R 1 . .
C C9 0.2982(3) 0.3323(2) 0.91664(16) 0.0521(5) Uani d . . . 1 . .
C C10 0.2532(4) 0.5848(3) 0.7182(3) 0.0938(9) Uani d . . . 1 . .
H H10A 0.1468 0.5159 0.6783 0.141 Uiso calc U . R 1 . .
H H10B 0.2753 0.6437 0.6746 0.141 Uiso calc U . R 1 . .
H H10C 0.2187 0.6339 0.7914 0.141 Uiso calc U . R 1 . .
C C11 0.3616(3) -0.0146(2) 0.71184(18) 0.0612(6) Uani d . . . 1 . .
C C12 0.1783(3) -0.0326(2) 0.75582(18) 0.0614(6) Uani d . . . 1 . .
H H12 0.1689 -0.0834 0.8042 0.074 Uiso calc U . R 1 . .
C C13 0.0201(3) 0.0220(2) 0.72882(17) 0.0570(5) Uani d . . . 1 . .
H H13 -0.0979 0.0077 0.7579 0.068 Uiso calc U . R 1 . .
C C14 0.0298(3) 0.10189(18) 0.65599(15) 0.0466(5) Uani d . . . 1 . .
C C15 -0.1278(3) 0.1628(2) 0.62273(18) 0.0574(5) Uani d . . . 1 . .
H H15 -0.2499 0.1518 0.6487 0.069 Uiso calc U . R 1 . .
C C16 -0.1051(3) 0.2380(2) 0.55302(19) 0.0617(6) Uani d . . . 1 . .
H H16 -0.2109 0.2786 0.5325 0.074 Uiso calc U . R 1 . .
C C17 0.0767(3) 0.25418(19) 0.51235(17) 0.0555(5) Uani d . . . 1 . .
C C18 0.2338(3) 0.19491(19) 0.54205(16) 0.0515(5) Uani d . . . 1 . .
H H18 0.3547 0.2047 0.5145 0.062 Uiso calc U . R 1 . .
C C19 0.2081(3) 0.12032(18) 0.61390(15) 0.0444(4) Uani d . . . 1 . .
C C20 0.2595(4) 0.3500(3) 0.3961(3) 0.0979(9) Uani d . . . 1 . .
H H20A 0.3655 0.3913 0.4569 0.147 Uiso calc U . R 1 . .
H H20B 0.2421 0.4062 0.3498 0.147 Uiso calc U . R 1 . .
H H20C 0.2915 0.2657 0.3501 0.147 Uiso calc U . R 1 . .
O O1 -0.0113(3) 0.2001(2) 1.07177(19) 0.1114(8) Uani d . . . 1 . .
O O2 0.1352(2) 0.30149(16) 0.96611(13) 0.0658(4) Uani d . . . 1 . .
O O3 0.4294(3) 0.52677(16) 0.73335(16) 0.0834(5) Uani d . . . 1 . .
O O4 0.5130(3) -0.0600(2) 0.73005(16) 0.0905(6) Uani d . . . 1 . .
O O5 0.36962(18) 0.06296(14) 0.64172(11) 0.0559(4) Uani d . . . 1 . .
O O6 0.0807(3) 0.33051(16) 0.44295(15) 0.0779(5) Uani d . . . 1 . .

loop_
_atom_site_aniso_label
_atom_site_aniso_U_11
_atom_site_aniso_U_22
_atom_site_aniso_U_33
_atom_site_aniso_U_12
_atom_site_aniso_U_13
_atom_site_aniso_U_23
C1 0.0638(15) 0.109(2) 0.0618(14) 0.0165(13) 0.0159(11) 0.0371(14)
C2 0.0730(16) 0.108(2) 0.0594(14) 0.0195(14) 0.0069(12) 0.0383(14)
C3 0.0563(13) 0.0960(17) 0.0570(13) 0.0217(12) -0.0012(10) 0.0223(12)
C4 0.0434(11) 0.0671(13) 0.0462(11) 0.0090(9) 0.0023(8) 0.0085(10)
C5 0.0433(11) 0.0776(15) 0.0686(14) 0.0127(10) 0.0087(10) 0.0116(12)
C6 0.0538(13) 0.0672(14) 0.0742(15) 0.0038(10) 0.0227(11) 0.0133(12)
C7 0.0635(13) 0.0489(11) 0.0622(13) 0.0057(10) 0.0147(10) 0.0097(10)
C8 0.0485(12) 0.0563(12) 0.0643(13) 0.0132(9) 0.0088(10) 0.0127(10)
C9 0.0417(10) 0.0604(12) 0.0478(11) 0.0054(9) 0.0086(8) 0.0079(9)
C10 0.104(2) 0.0760(17) 0.115(2) 0.0256(15) 0.0203(17) 0.0445(16)
C11 0.0582(13) 0.0698(14) 0.0590(13) 0.0071(11) 0.0024(10) 0.0272(11)
C12 0.0676(14) 0.0668(13) 0.0534(12) 0.0005(11) 0.0064(10) 0.0272(10)
C13 0.0550(12) 0.0626(13) 0.0513(11) -0.0055(10) 0.0143(9) 0.0169(10)
C14 0.0425(10) 0.0489(10) 0.0429(10) 0.0002(8) 0.0071(8) 0.0081(8)
C15 0.0446(11) 0.0615(12) 0.0631(12) 0.0069(9) 0.0151(9) 0.0135(10)
C16 0.0537(12) 0.0619(13) 0.0709(14) 0.0179(10) 0.0084(10) 0.0203(11)
C17 0.0624(13) 0.0475(11) 0.0568(12) 0.0051(9) 0.0084(10) 0.0177(9)
C18 0.0453(11) 0.0552(11) 0.0529(11) 0.0004(9) 0.0113(9) 0.0161(9)
C19 0.0394(10) 0.0477(10) 0.0425(10) 0.0024(8) 0.0039(8) 0.0105(8)
C20 0.105(2) 0.102(2) 0.114(2) 0.0088(17) 0.0347(18) 0.0675(18)
O1 0.0771(12) 0.175(2) 0.1213(16) 0.0290(13) 0.0471(12) 0.0900(16)
O2 0.0463(8) 0.0910(11) 0.0681(9) 0.0153(7) 0.0159(7) 0.0331(8)
O3 0.0881(12) 0.0710(10) 0.1056(13) 0.0159(9) 0.0315(10) 0.0421(10)
O4 0.0701(11) 0.1166(15) 0.1080(14) 0.0311(10) 0.0083(10) 0.0646(12)
O5 0.0426(7) 0.0709(9) 0.0605(8) 0.0080(6) 0.0075(6) 0.0297(7)
O6 0.0878(12) 0.0750(10) 0.0893(11) 0.0176(9) 0.0198(9) 0.0482(9)

loop_
_atom_type_symbol
_atom_type_description
_atom_type_scat_dispersion_real
_atom_type_scat_dispersion_imag
_atom_type_scat_source
C C 0.0033 0.0016 'International Tables Vol C Tables 4.2.6.8 and 6.1.1.4'
H H 0.0000 0.0000 'International Tables Vol C Tables 4.2.6.8 and 6.1.1.4'
O O 0.0106 0.0060 'International Tables Vol C Tables 4.2.6.8 and 6.1.1.4'

loop_
_geom_angle_atom_site_label_1
_geom_angle_atom_site_label_2
_geom_angle_atom_site_label_3
_geom_angle_site_symmetry_1
_geom_angle_site_symmetry_3
_geom_angle
_geom_angle_publ_flag
O1 C1 O2 . . 116.1(2) ?
O1 C1 C2 . . 126.4(3) ?
O2 C1 C2 . . 117.4(2) ?
C3 C2 C1 . . 121.0(2) ?
C2 C3 C4 . . 120.9(2) ?
C9 C4 C5 . . 117.0(2) ?
C9 C4 C3 . . 118.12(19) ?
C5 C4 C3 . . 124.9(2) ?
C6 C5 C4 . . 120.9(2) ?
C5 C6 C7 . . 120.3(2) ?
O3 C7 C8 . . 124.6(2) ?
O3 C7 C6 . . 115.0(2) ?
C8 C7 C6 . . 120.3(2) ?
C7 C8 C9 . . 118.38(19) ?
C8 C9 O2 . . 116.40(18) ?
C8 C9 C4 . . 123.06(19) ?
O2 C9 C4 . . 120.53(19) ?
O4 C11 O5 . . 115.8(2) ?
O4 C11 C12 . . 126.9(2) ?
O5 C11 C12 . . 117.33(19) ?
C13 C12 C11 . . 121.4(2) ?
C12 C13 C14 . . 120.82(18) ?
C19 C14 C15 . . 117.16(18) ?
C19 C14 C13 . . 117.89(18) ?
C15 C14 C13 . . 124.95(18) ?
C16 C15 C14 . . 121.04(18) ?
C15 C16 C17 . . 120.10(19) ?
O6 C17 C18 . . 124.82(19) ?
O6 C17 C16 . . 114.65(19) ?
C18 C17 C16 . . 120.53(19) ?
C17 C18 C19 . . 118.39(18) ?
O5 C19 C18 . . 116.44(16) ?
O5 C19 C14 . . 120.78(17) ?
C18 C19 C14 . . 122.78(17) ?
C1 O2 C9 . . 121.94(17) ?
C7 O3 C10 . . 118.4(2) ?
C19 O5 C11 . . 121.79(15) ?
C17 O6 C20 . . 118.23(19) ?

loop_
_geom_bond_atom_site_label_1
_geom_bond_atom_site_label_2
_geom_bond_site_symmetry_2
_geom_bond_distance
_geom_bond_publ_flag
C1 O1 . 1.209(3) ?
C1 O2 . 1.376(3) ?
C1 C2 . 1.432(3) ?
C2 C3 . 1.340(3) ?
C3 C4 . 1.425(3) ?
C4 C9 . 1.384(3) ?
C4 C5 . 1.402(3) ?
C5 C6 . 1.361(3) ?
C6 C7 . 1.392(3) ?
C7 O3 . 1.362(3) ?
C7 C8 . 1.374(3) ?
C8 C9 . 1.375(3) ?
C9 O2 . 1.380(2) ?
C10 O3 . 1.423(3) ?
C11 O4 . 1.211(3) ?
C11 O5 . 1.378(2) ?
C11 C12 . 1.430(3) ?
C12 C13 . 1.336(3) ?
C13 C14 . 1.426(3) ?
C14 C19 . 1.387(2) ?
C14 C15 . 1.400(3) ?
C15 C16 . 1.362(3) ?
C16 C17 . 1.397(3) ?
C17 O6 . 1.359(2) ?
C17 C18 . 1.370(3) ?
C18 C19 . 1.381(3) ?
C19 O5 . 1.375(2) ?
C20 O6 . 1.423(3) ?
